data_2016829
loop_
_publ_author_name
'Britton, Doyle'

_publ_section_title
;
 2,4,6-Trifluorobenzonitrile
;
_journal_coeditor_code FN3002
_journal_issue 11
_journal_name_full 'Acta Crystallographica Section C'
_journal_page_first o583
_journal_page_last o585
_journal_paper_doi 10.1107/S0108270108031739
_journal_volume 64
_journal_year 2008
_chemical_formula_iupac 'C7 H2 F3 N'
_chemical_formula_moiety 'C7 H2 F3 N'
_chemical_formula_sum 'C7 H2 F3 N'
_chemical_formula_weight 157.10
_chemical_name_systematic
;
2,4,6-trifluorobenzonitrile
;
_space_group_IT_number 63
_symmetry_cell_setting orthorhombic
_symmetry_space_group_name_Hall '-C 2c 2'
_symmetry_space_group_name_H-M 'C m c m'
_atom_sites_solution_hydrogens geom
_atom_sites_solution_primary direct
_atom_sites_solution_secondary difmap
_audit_creation_method SHELXTL
_cell_angle_alpha 90.00
_cell_angle_beta 90.00
_cell_angle_gamma 90.00
_cell_formula_units_Z 20
_cell_length_a 7.5228(10)
_cell_length_b 13.8222(18)
_cell_length_c 30.755(4)
_cell_measurement_reflns_used 2977
_cell_measurement_temperature 173(2)
_cell_measurement_theta_max 27.4
_cell_measurement_theta_min 2.9
_cell_volume 3198.0(7)
_computing_cell_refinement 'SAINT (Bruker, 2003)'
_computing_data_collection 'SMART (Bruker, 2003)'
_computing_data_reduction 'SAINT (Bruker, 2003)'
_computing_molecular_graphics 'SHELXTL (Sheldrick, 2008)'
_computing_publication_material 'SHELXTL (Sheldrick, 2008)'
_computing_structure_refinement 'SHELXTL (Sheldrick, 2008)'
_computing_structure_solution 'SHELXTL (Sheldrick, 2008)'
_diffrn_ambient_temperature 173(2)
_diffrn_measured_fraction_theta_full 0.995
_diffrn_measured_fraction_theta_max 0.995
_diffrn_measurement_device_type 'Bruker SMART 1K CCD area-detector'
_diffrn_measurement_method \w
_diffrn_radiation_monochromator graphite
_diffrn_radiation_source 'fine-focus sealed tube'
_diffrn_radiation_type MoK\a
_diffrn_radiation_wavelength 0.71073
_diffrn_reflns_av_R_equivalents 0.0279
_diffrn_reflns_av_sigmaI/netI 0.0177
_diffrn_reflns_limit_h_max 9
_diffrn_reflns_limit_h_min -9
_diffrn_reflns_limit_k_max 17
_diffrn_reflns_limit_k_min -17
_diffrn_reflns_limit_l_max 39
_diffrn_reflns_limit_l_min -39
_diffrn_reflns_number 18050
_diffrn_reflns_theta_full 27.50
_diffrn_reflns_theta_max 27.50
_diffrn_reflns_theta_min 1.32
_diffrn_standards_number 0
_exptl_absorpt_coefficient_mu 0.160
_exptl_absorpt_correction_T_max 0.94
_exptl_absorpt_correction_T_min 0.93
_exptl_absorpt_correction_type multi-scan
_exptl_absorpt_process_details '(SADABS; Sheldrick, 2003; Blessing, 1995)'
_exptl_crystal_colour colorless
_exptl_crystal_density_diffrn 1.631
_exptl_crystal_density_method 'not measured'
_exptl_crystal_description prism
_exptl_crystal_F_000 1560
_exptl_crystal_size_max 0.5
_exptl_crystal_size_mid 0.5
_exptl_crystal_size_min 0.4
_refine_diff_density_max 0.345
_refine_diff_density_min -0.269
_refine_ls_extinction_coef 0.0016(3)
_refine_ls_extinction_expression Fc^*^=kFc[1+0.001xFc^2^\l^3^/sin(2\q)]^-1/4^
_refine_ls_extinction_method 'SHELXTL (Sheldrick, 2008)'
_refine_ls_goodness_of_fit_ref 1.124
_refine_ls_hydrogen_treatment refall
_refine_ls_matrix_type full
_refine_ls_number_parameters 165
_refine_ls_number_reflns 2004
_refine_ls_number_restraints 0
_refine_ls_restrained_S_all 1.124
_refine_ls_R_factor_all 0.0454
_refine_ls_R_factor_gt 0.0399
_refine_ls_shift/su_max 0.001
_refine_ls_shift/su_mean 0.000
_refine_ls_structure_factor_coef Fsqd
_refine_ls_weighting_details 'calc w=1/[\s^2^(Fo^2^)+(0.064P)^2^+1.81P] where P=(Fo^2^+2Fc^2^)/3'
_refine_ls_weighting_scheme calc
_refine_ls_wR_factor_gt 0.1222
_refine_ls_wR_factor_ref 0.1269
_reflns_number_gt 1721
_reflns_number_total 2004
_reflns_threshold_expression I>2\s(I)
_cod_data_source_file fn3002.cif
_cod_data_source_block I
_cod_database_code 2016829
_cod_database_fobs_code 2016829

loop_
_symmetry_equiv_pos_as_xyz
'x, y, z'
'-x, -y, z+1/2'
'x, -y, z+1/2'
'-x, y, z'
'x+1/2, y+1/2, z'
'-x+1/2, -y+1/2, z+1/2'
'x+1/2, -y+1/2, z+1/2'
'-x+1/2, y+1/2, z'
'-x, -y, -z'
'x, y, -z-1/2'
'-x, y, -z-1/2'
'x, -y, -z'
'-x+1/2, -y+1/2, -z'
'x+1/2, y+1/2, -z-1/2'
'-x+1/2, y+1/2, -z-1/2'
'x+1/2, -y+1/2, -z'

loop_
_atom_site_type_symbol
_atom_site_label
_atom_site_fract_x
_atom_site_fract_y
_atom_site_fract_z
_atom_site_U_iso_or_equiv
_atom_site_adp_type
_atom_site_calc_flag
_atom_site_refinement_flags
_atom_site_occupancy
C C11 0.5000 -0.01950(12) 0.05738(5) 0.0287(4) Uani d S 1
F F12 0.19046(11) -0.01670(7) 0.05722(3) 0.0514(3) Uani d . 1
C C12 0.34258(17) 0.03226(10) 0.05363(4) 0.0341(3) Uani d . 1
C C13 0.3385(2) 0.13039(11) 0.04635(5) 0.0433(4) Uani d . 1
H H13 0.233(3) 0.1608(13) 0.0436(6) 0.053(5) Uiso d . 1
F F14 0.5000 0.27250(9) 0.03568(5) 0.0714(5) Uani d S 1
C C14 0.5000 0.17609(15) 0.04288(6) 0.0449(5) Uani d S 1
C C17 0.5000 -0.12236(14) 0.06366(6) 0.0326(4) Uani d S 1
N N18 0.5000 -0.20423(13) 0.06765(6) 0.0437(4) Uani d S 1
C C21 0.5000 0.42065(12) 0.15322(5) 0.0256(4) Uani d S 1
F F22 0.18998(10) 0.41825(7) 0.15336(3) 0.0402(3) Uani d . 1
C C22 0.34242(16) 0.36836(10) 0.15196(4) 0.0279(3) Uani d . 1
C C23 0.33765(19) 0.26903(10) 0.14946(4) 0.0323(3) Uani d . 1
H H23 0.225(2) 0.2352(12) 0.1486(5) 0.038(4) Uiso d . 1
F F24 0.5000 0.12533(8) 0.14657(4) 0.0462(4) Uani d S 1
C C24 0.5000 0.22265(13) 0.14846(5) 0.0316(4) Uani d S 1
C C27 0.5000 0.52423(13) 0.15530(6) 0.0317(4) Uani d S 1
N N28 0.5000 0.60661(13) 0.15692(7) 0.0489(5) Uani d S 1
C C31 0.5000 -0.01780(17) 0.2500 0.0259(5) Uani d S 1
F F32 0.18994(14) -0.01524(9) 0.2500 0.0409(3) Uani d S 1
C C32 0.3421(2) 0.03461(13) 0.2500 0.0280(4) Uani d S 1
C C33 0.3377(3) 0.13438(13) 0.2500 0.0323(4) Uani d S 1
H H33 0.232(4) 0.1666(19) 0.2500 0.052(7) Uiso d S 1
F F34 0.5000 0.27807(11) 0.2500 0.0453(5) Uani d S 1
C C34 0.5000 0.18077(18) 0.2500 0.0327(6) Uani d S 1
C C37 0.5000 -0.12155(19) 0.2500 0.0324(5) Uani d S 1
N N38 0.5000 -0.20380(18) 0.2500 0.0496(7) Uani d S 1

loop_
_atom_site_aniso_label
_atom_site_aniso_U_11
_atom_site_aniso_U_22
_atom_site_aniso_U_33
_atom_site_aniso_U_12
_atom_site_aniso_U_13
_atom_site_aniso_U_23
C11 0.0299(9) 0.0305(9) 0.0257(8) 0.000 0.000 0.0000(6)
F12 0.0272(4) 0.0619(6) 0.0650(6) 0.0003(4) 0.0024(4) 0.0032(5)
C12 0.0302(7) 0.0405(7) 0.0316(6) 0.0029(5) 0.0024(5) -0.0014(5)
C13 0.0511(9) 0.0408(8) 0.0381(7) 0.0166(7) -0.0008(6) -0.0011(6)
F14 0.1211(15) 0.0285(7) 0.0645(9) 0.000 0.000 0.0033(6)
C14 0.0726(15) 0.0286(10) 0.0337(10) 0.000 0.000 -0.0001(7)
C17 0.0311(9) 0.0359(10) 0.0306(9) 0.000 0.000 -0.0006(7)
N18 0.0498(10) 0.0328(9) 0.0487(10) 0.000 0.000 0.0006(7)
C21 0.0253(8) 0.0236(8) 0.0280(8) 0.000 0.000 0.0018(6)
F22 0.0210(4) 0.0431(5) 0.0566(5) 0.0032(3) -0.0018(3) -0.0015(4)
C22 0.0234(6) 0.0310(7) 0.0294(6) 0.0005(5) -0.0012(4) 0.0011(4)
C23 0.0351(7) 0.0312(7) 0.0306(6) -0.0086(5) -0.0018(5) 0.0002(5)
F24 0.0747(10) 0.0225(6) 0.0413(6) 0.000 0.000 -0.0016(4)
C24 0.0491(11) 0.0218(8) 0.0238(8) 0.000 0.000 0.0004(6)
C27 0.0248(8) 0.0270(9) 0.0434(10) 0.000 0.000 0.0023(7)
N28 0.0398(10) 0.0283(9) 0.0787(14) 0.000 0.000 0.0016(8)
C31 0.0240(11) 0.0251(12) 0.0285(11) 0.000 0.000 0.000
F32 0.0217(5) 0.0427(7) 0.0584(7) -0.0028(4) 0.000 0.000
C32 0.0224(8) 0.0315(9) 0.0302(8) 0.0010(6) 0.000 0.000
C33 0.0340(10) 0.0316(9) 0.0313(9) 0.0107(7) 0.000 0.000
F34 0.0754(13) 0.0212(7) 0.0392(9) 0.000 0.000 0.000
C34 0.0495(16) 0.0220(11) 0.0264(11) 0.000 0.000 0.000
C37 0.0246(12) 0.0276(13) 0.0448(14) 0.000 0.000 0.000
N38 0.0385(13) 0.0281(12) 0.082(2) 0.000 0.000 0.000

loop_
_atom_type_symbol
_atom_type_description
_atom_type_scat_dispersion_real
_atom_type_scat_dispersion_imag
_atom_type_scat_source
C C 0.0033 0.0016 'International Tables Vol C Tables 4.2.6.8 and 6.1.1.4'
H H 0.0000 0.0000 'International Tables Vol C Tables 4.2.6.8 and 6.1.1.4'
N N 0.0061 0.0033 'International Tables Vol C Tables 4.2.6.8 and 6.1.1.4'
F F 0.0171 0.0103 'International Tables Vol C Tables 4.2.6.8 and 6.1.1.4'

loop_
_geom_angle_atom_site_label_1
_geom_angle_atom_site_label_2
_geom_angle_atom_site_label_3
_geom_angle_site_symmetry_1
_geom_angle_site_symmetry_3
_geom_angle
C17 C11 C12 . . 121.45(8)
C12 C11 C12 . 4_655 117.07(17)
F12 C12 C13 . . 119.66(13)
F12 C12 C11 . . 117.60(12)
C13 C12 C11 . . 122.74(14)
C12 C13 C14 . . 116.54(15)
C12 C13 H13 . . 119.6(12)
C14 C13 H13 . . 123.9(12)
F14 C14 C13 . . 117.81(9)
C13 C14 C13 4_655 . 124.39(18)
N18 C17 C11 . . 178.5(2)
C22 C21 C22 . 4_655 117.18(15)
C22 C21 C27 . . 121.41(8)
F22 C22 C23 . . 119.57(12)
F22 C22 C21 . . 117.53(11)
C23 C22 C21 . . 122.90(12)
C22 C23 C24 . . 116.23(13)
C22 C23 H23 . . 120.3(10)
C24 C23 H23 . . 123.5(10)
F24 C24 C23 . . 117.72(8)
C23 C24 C23 . 4_655 124.56(17)
N28 C27 C21 . . 179.9(2)
C32 C31 C32 . 11_656 117.3(2)
C32 C31 C37 . . 121.37(11)
F32 C32 C33 . . 119.69(16)
F32 C32 C31 . . 117.58(15)
C33 C32 C31 . . 122.73(17)
C32 C33 C34 . . 116.35(17)
C32 C33 H33 . . 120.7(17)
C34 C33 H33 . . 123.0(17)
F34 C34 C33 . . 117.71(11)
C33 C34 C33 . 11_656 124.6(2)
N38 C37 C31 . . 180.0

loop_
_geom_bond_atom_site_label_1
_geom_bond_atom_site_label_2
_geom_bond_distance
C11 C17 1.435(2)
C11 C12 1.3884(16)
F12 C12 1.3341(16)
C12 C13 1.375(2)
C13 C14 1.3733(19)
C13 H13 0.905(19)
F14 C14 1.351(2)
C17 N18 1.138(3)
C21 C22 1.3890(15)
C21 C27 1.433(2)
F22 C22 1.3387(14)
C22 C23 1.3756(19)
C23 C24 1.3797(16)
C23 H23 0.970(18)
F24 C24 1.346(2)
C27 N28 1.140(3)
C31 C32 1.391(2)
C31 C37 1.434(3)
F32 C32 1.336(2)
C32 C33 1.379(3)
C33 C34 1.379(2)
C33 H33 0.91(3)
F34 C34 1.345(3)
C37 N38 1.137(4)

loop_
_geom_torsion_atom_site_label_1
_geom_torsion_atom_site_label_2
_geom_torsion_atom_site_label_3
_geom_torsion_atom_site_label_4
_geom_torsion_site_symmetry_1
_geom_torsion_site_symmetry_4
_geom_torsion
C17 C11 C12 F12 . . 1.7(2)
C12 C11 C12 F12 4_655 . -179.95(9)
C17 C11 C12 C13 . . -178.07(15)
C12 C11 C12 C13 4_655 . 0.3(3)
F12 C12 C13 C14 . . -179.82(14)
C11 C12 C13 C14 . . 0.0(2)
C12 C13 C14 F14 . . 179.94(15)
C12 C13 C14 C13 . 4_655 -0.2(3)
C22 C21 C22 F22 4_655 . 179.71(9)
C27 C21 C22 F22 . . -0.9(2)
C22 C21 C22 C23 4_655 . -0.2(2)
C27 C21 C22 C23 . . 179.24(14)
F22 C22 C23 C24 . . -179.54(12)
C21 C22 C23 C24 . . 0.33(19)
C22 C23 C24 F24 . . 179.19(12)
C22 C23 C24 C23 . 4_655 -0.5(2)
C32 C31 C32 F32 11_656 . 180.0
C37 C31 C32 F32 . . 0.0
C32 C31 C32 C33 11_656 . 0.0
C37 C31 C32 C33 . . 180.0
F32 C32 C33 C34 . . 180.0
C31 C32 C33 C34 . . 0.0
C32 C33 C34 F34 . . 180.0
C32 C33 C34 C33 . 11_656 0.0

loop_
_cod_related_entry_id
_cod_related_entry_database
_cod_related_entry_code
1 ChemSpider 644241
